data_4349378
loop_
_publ_author_name
'Lysenko, Andrey B.'
'Senchyk, Ganna A.'
'Domasevitch, Konstantin V.'
'Kobalz, Merten'
'Krautscheid, Harald'
'Cichos, Jakub'
'Karbowiak, Miroslaw'
'Neves, Patr\'icia'
'Valente, Anabela A.'
'Gon\,calves, Isabel S'

_publ_section_title
;
 Triazolyl, Imidazolyl, and Carboxylic Acid Moieties in the Design of
 Molybdenum Trioxide Hybrids: Photophysical and Catalytic Behavior.
;
_journal_issue 8
_journal_name_full 'Inorganic chemistry'
_journal_page_first 4380
_journal_page_last 4394
_journal_paper_doi 10.1021/acs.inorgchem.6b02986
_journal_volume 56
_journal_year 2017
_chemical_formula_moiety 'C18 H14 Mo4 N6 O16, H2 O'
_chemical_formula_sum 'C18 H16 Mo4 N6 O17'
_chemical_formula_weight 972.13
_chemical_name_systematic
;
bis-[4-(4-carboxyphenyl)-1,2,4-triazole-N1,N2]
dodecaoxidotetramolybdenum(VI) Monohydrate
;
_space_group_IT_number 2
_space_group_name_Hall '-P 1'
_space_group_name_H-M_alt 'P -1'
_symmetry_cell_setting triclinic
_symmetry_Int_Tables_number 2
_symmetry_space_group_name_H-M 'P -1'
_atom_sites_solution_hydrogens geom
_atom_sites_solution_primary direct
_atom_sites_solution_secondary difmap
_audit_creation_method SHELXL-97
_cell_angle_alpha 117.124(8)
_cell_angle_beta 92.334(7)
_cell_angle_gamma 99.015(8)
_cell_formula_units_Z 2
_cell_length_a 7.2937(5)
_cell_length_b 14.4673(11)
_cell_length_c 14.8484(11)
_cell_measurement_reflns_used 11440
_cell_measurement_temperature 213(2)
_cell_measurement_theta_max 26.73
_cell_measurement_theta_min 2.71
_cell_volume 1366.0(2)
_computing_cell_refinement 'IPDS Software (Stoe & Cie, 2000)'
_computing_data_collection 'IPDS Software (Stoe & Cie, 2000)'
_computing_data_reduction 'IPDS Software (Stoe & Cie, 2000)'
_computing_molecular_graphics 'Diamond 2.1e (Brandenburg, 1999)'
_computing_publication_material 'WinGX 1.70.01 (Farrugia, 1999)'
_computing_structure_refinement 'SHELXL-97 (Sheldrick, 2008)'
_computing_structure_solution 'SHELXS-97 (Sheldrick, 2008)'
_diffrn_ambient_temperature 213(2)
_diffrn_measured_fraction_theta_full 0.994
_diffrn_measured_fraction_theta_max 0.994
_diffrn_measurement_device_type 'Stoe Image plate diffraction system'
_diffrn_measurement_method '\f oscillation scans'
_diffrn_radiation_monochromator graphite
_diffrn_radiation_source 'fine-focus sealed tube'
_diffrn_radiation_type MoK\a
_diffrn_radiation_wavelength 0.71073
_diffrn_reflns_av_R_equivalents 0.0438
_diffrn_reflns_av_sigmaI/netI 0.0755
_diffrn_reflns_limit_h_max 9
_diffrn_reflns_limit_h_min -9
_diffrn_reflns_limit_k_max 18
_diffrn_reflns_limit_k_min -18
_diffrn_reflns_limit_l_max 18
_diffrn_reflns_limit_l_min -18
_diffrn_reflns_number 11440
_diffrn_reflns_theta_full 26.73
_diffrn_reflns_theta_max 26.73
_diffrn_reflns_theta_min 2.71
_diffrn_standards_decay_% 0
_exptl_absorpt_coefficient_mu 1.887
_exptl_absorpt_correction_T_max 0.7598
_exptl_absorpt_correction_T_min 0.6985
_exptl_absorpt_correction_type numerical
_exptl_absorpt_process_details 'X-RED (Stoe & Cie, 2001) and X-SHAPE (Stoe & Cie, 1999)'
_exptl_crystal_colour colorless
_exptl_crystal_density_diffrn 2.363
_exptl_crystal_density_method 'not measured'
_exptl_crystal_description prism
_exptl_crystal_F_000 940
_exptl_crystal_size_max 0.18
_exptl_crystal_size_mid 0.14
_exptl_crystal_size_min 0.13
_refine_diff_density_max 0.979
_refine_diff_density_min -1.639
_refine_diff_density_rms 0.127
_refine_ls_extinction_method none
_refine_ls_goodness_of_fit_ref 0.809
_refine_ls_hydrogen_treatment constr
_refine_ls_matrix_type full
_refine_ls_number_parameters 406
_refine_ls_number_reflns 5768
_refine_ls_number_restraints 31
_refine_ls_restrained_S_all 0.833
_refine_ls_R_factor_all 0.0556
_refine_ls_R_factor_gt 0.0289
_refine_ls_shift/su_max 0.002
_refine_ls_shift/su_mean 0.000
_refine_ls_structure_factor_coef Fsqd
_refine_ls_weighting_details 'calc w=1/[\s^2^(Fo^2^)+(0.0252P)^2^+0.0000P] where P=(Fo^2^+2Fc^2^)/3'
_refine_ls_weighting_scheme calc
_refine_ls_wR_factor_gt 0.0569
_refine_ls_wR_factor_ref 0.0602
_reflns_number_gt 3582
_reflns_number_total 5768
_reflns_threshold_expression >2sigma(I)
_cod_data_source_file ic6b02986_si_002.cif
_cod_data_source_block (2b)
_cod_depositor_comments
;
The following automatic conversions were performed:

data name '_iucr_refine_instruction_details' was replaced with
'_iucr_refine_instructions_details' as specified in the replacement
file 'data/replacement-values/replacement_tags.lst'.

Automatic conversion script
Id: cif_correct_tags 9268 2022-04-12 08:56:07Z antanas 
;
_cod_database_code 4349378

loop_
_symmetry_equiv_pos_as_xyz
'x, y, z'
'-x, -y, -z'

loop_
_atom_site_label
_atom_site_type_symbol
_atom_site_fract_x
_atom_site_fract_y
_atom_site_fract_z
_atom_site_U_iso_or_equiv
_atom_site_adp_type
_atom_site_occupancy
_atom_site_symmetry_multiplicity
_atom_site_calc_flag
_atom_site_refinement_flags
Mo1 Mo 0.05725(6) 0.84934(3) 0.34071(3) 0.01004(10) Uani 1 1 d .
Mo2 Mo 0.22877(6) 0.62261(3) 0.23516(3) 0.01120(10) Uani 1 1 d .
Mo3 Mo 0.55316(6) 0.84944(3) 0.30972(3) 0.01083(9) Uani 1 1 d .
Mo4 Mo 0.72759(6) 0.62410(3) 0.21034(3) 0.01150(10) Uani 1 1 d .
N1 N 0.1004(6) 0.7844(3) 0.1636(3) 0.0140(8) Uani 1 1 d .
N2 N 0.1685(6) 0.6917(3) 0.1202(3) 0.0139(9) Uani 1 1 d .
N3 N 0.1569(6) 0.7531(3) 0.0105(3) 0.0194(9) Uani 1 1 d .
N4 N 0.6130(6) 0.7856(3) 0.4253(3) 0.0133(8) Uani 1 1 d .
N5 N 0.6812(5) 0.6925(3) 0.3890(3) 0.0133(8) Uani 1 1 d .
N6 N 0.6480(6) 0.7473(3) 0.5501(3) 0.0166(9) Uani 1 1 d .
O1 O -0.2061(5) 0.8035(2) 0.2803(2) 0.0132(7) Uani 1 1 d .
O2 O 0.1164(5) 0.9710(3) 0.3485(2) 0.0207(8) Uani 1 1 d .
O3 O 0.0354(5) 0.8722(3) 0.4616(2) 0.0173(7) Uani 1 1 d .
O4 O 0.2971(4) 0.8016(2) 0.3278(2) 0.0121(7) Uani 1 1 d .
O5 O -0.0097(5) 0.6700(2) 0.2691(2) 0.0129(7) Uani 1 1 d .
O6 O 0.1592(5) 0.5028(3) 0.1313(3) 0.0237(8) Uani 1 1 d .
O7 O 0.2719(5) 0.5931(3) 0.3312(3) 0.0212(8) Uani 1 1 d .
O8 O 0.4866(4) 0.6688(2) 0.2185(2) 0.0132(7) Uani 1 1 d .
O9 O 0.5117(5) 0.8695(3) 0.2072(3) 0.0227(8) Uani 1 1 d .
O10 O 0.6084(5) 0.9727(3) 0.4095(3) 0.0196(8) Uani 1 1 d .
O11 O 0.7483(5) 0.5990(3) 0.0881(3) 0.0245(8) Uani 1 1 d .
O12 O 0.6734(5) 0.5022(3) 0.2017(3) 0.0260(9) Uani 1 1 d .
O13 O 0.1109(9) 0.7153(4) -0.4358(3) 0.0597(16) Uani 1 1 d .
O14 O 0.1767(8) 0.8904(3) -0.3408(3) 0.0549(14) Uani 1 1 d .
H1O H 0.1698 0.9009 -0.3926 0.082 Uiso 1 1 d R
C1 C 0.0960(7) 0.8199(4) 0.0982(3) 0.0163(10) Uani 1 1 d .
H1 H 0.0565 0.8827 0.1093 0.020 Uiso 1 1 calc R
C2 C 0.1985(7) 0.6736(4) 0.0289(4) 0.0178(11) Uani 1 1 d .
H2 H 0.2425 0.6143 -0.0182 0.021 Uiso 1 1 calc R
C3 C 0.1658(7) 0.7627(4) -0.0819(4) 0.0164(10) Uani 1 1 d .
C4 C 0.2472(9) 0.8597(4) -0.0748(4) 0.0295(13) Uani 1 1 d .
H4 H 0.3029 0.9169 -0.0117 0.035 Uiso 1 1 calc R
C5 C 0.2442(9) 0.8699(4) -0.1626(4) 0.0307(14) Uani 1 1 d .
H5 H 0.2944 0.9354 -0.1594 0.037 Uiso 1 1 calc R
C6 C 0.1673(8) 0.7839(4) -0.2558(4) 0.0220(11) Uani 1 1 d .
C7 C 0.0934(8) 0.6859(4) -0.2631(4) 0.0237(12) Uani 1 1 d .
H7 H 0.0453 0.6273 -0.3267 0.028 Uiso 1 1 calc R
C8 C 0.0924(8) 0.6765(4) -0.1732(4) 0.0211(11) Uani 1 1 d .
H8 H 0.0416 0.6114 -0.1756 0.025 Uiso 1 1 calc R
C9 C 0.1508(8) 0.7907(4) -0.3542(4) 0.0261(12) Uani 1 1 d .
C10 C 0.5928(7) 0.8171(4) 0.5224(4) 0.0169(11) Uani 1 1 d .
H10 H 0.5476 0.8779 0.5652 0.020 Uiso 1 1 calc R
C11 C 0.7023(7) 0.6722(4) 0.4660(3) 0.0168(10) Uani 1 1 d .
H11 H 0.7484 0.6140 0.4632 0.020 Uiso 1 1 calc R
C12 C 0.6562(8) 0.7577(4) 0.6511(4) 0.0202(11) Uani 1 1 d .
C13 C 0.7376(9) 0.8535(4) 0.7323(4) 0.0281(13) Uani 1 1 d .
H13 H 0.7835 0.9118 0.7216 0.034 Uiso 1 1 calc R
C14 C 0.7518(9) 0.8638(4) 0.8293(4) 0.0299(13) Uani 1 1 d .
H14 H 0.8124 0.9281 0.8848 0.036 Uiso 1 1 calc R
C15 C 0.6762(9) 0.7788(5) 0.8450(5) 0.0393(8) Uani 1 1 d U
C16 C 0.5952(9) 0.6847(5) 0.7643(5) 0.0351(8) Uani 1 1 d U
H16 H 0.5474 0.6271 0.7754 0.042 Uiso 1 1 calc R
C17 C 0.5818(9) 0.6721(5) 0.6660(5) 0.0333(9) Uani 1 1 d U
H17 H 0.5235 0.6071 0.6106 0.040 Uiso 1 1 calc R
C18 C 0.6945(10) 0.7982(6) 0.9533(5) 0.0432(8) Uani 1 1 d U
O15 O 0.6408(8) 0.7140(4) 0.9662(4) 0.0586(10) Uani 1 1 d U
H2O H 0.6477 0.7197 1.0258 0.088 Uiso 1 1 d R
O16 O 0.7668(7) 0.8852(4) 1.0245(3) 0.0520(13) Uani 1 1 d .
O1W O 0.2130(7) 0.5161(3) -0.5194(3) 0.0474(12) Uani 1 1 d .
H1W H 0.2403 0.5211 -0.5724 0.071 Uiso 1 1 d R
H2W H 0.1757 0.5721 -0.4799 0.071 Uiso 1 1 d R

loop_
_atom_site_aniso_label
_atom_site_aniso_U_11
_atom_site_aniso_U_22
_atom_site_aniso_U_33
_atom_site_aniso_U_23
_atom_site_aniso_U_13
_atom_site_aniso_U_12
Mo1 0.0075(2) 0.0108(2) 0.0120(2) 0.00507(17) 0.00366(17) 0.00252(18)
Mo2 0.0078(2) 0.0106(2) 0.0166(2) 0.00714(17) 0.00377(16) 0.00268(17)
Mo3 0.0077(2) 0.0120(2) 0.0150(2) 0.00774(17) 0.00315(16) 0.00309(17)
Mo4 0.0080(2) 0.0116(2) 0.0137(2) 0.00435(17) 0.00382(17) 0.00299(17)
N1 0.011(2) 0.015(2) 0.0158(19) 0.0077(16) 0.0020(16) 0.0026(17)
N2 0.009(2) 0.019(2) 0.015(2) 0.0088(18) 0.0008(17) 0.0041(18)
N3 0.027(3) 0.019(2) 0.016(2) 0.0110(17) 0.0073(18) 0.0046(19)
N4 0.007(2) 0.013(2) 0.021(2) 0.0081(17) 0.0056(16) 0.0039(16)
N5 0.008(2) 0.015(2) 0.018(2) 0.0081(16) 0.0036(16) 0.0054(16)
N6 0.019(2) 0.017(2) 0.018(2) 0.0107(17) 0.0073(17) 0.0066(18)
O1 0.0141(19) 0.0130(16) 0.0127(15) 0.0059(13) 0.0038(13) 0.0031(14)
O2 0.024(2) 0.0141(18) 0.0228(18) 0.0070(15) 0.0062(15) 0.0039(15)
O3 0.017(2) 0.0223(19) 0.0105(16) 0.0062(14) 0.0033(14) 0.0044(15)
O4 0.0082(17) 0.0146(16) 0.0160(16) 0.0080(13) 0.0043(13) 0.0055(13)
O5 0.0144(19) 0.0151(17) 0.0109(15) 0.0061(13) 0.0047(13) 0.0068(14)
O6 0.023(2) 0.0174(18) 0.0266(19) 0.0075(15) 0.0051(16) 0.0001(16)
O7 0.023(2) 0.0231(19) 0.029(2) 0.0201(16) 0.0083(16) 0.0094(16)
O8 0.0072(18) 0.0166(17) 0.0187(17) 0.0097(14) 0.0041(13) 0.0049(14)
O9 0.016(2) 0.038(2) 0.026(2) 0.0250(18) 0.0047(16) 0.0053(17)
O10 0.018(2) 0.0112(17) 0.0270(19) 0.0064(14) 0.0080(15) 0.0035(15)
O11 0.013(2) 0.038(2) 0.0197(18) 0.0099(16) 0.0045(15) 0.0075(17)
O12 0.022(2) 0.0144(18) 0.042(2) 0.0122(17) 0.0076(17) 0.0061(16)
O13 0.118(5) 0.039(3) 0.024(2) 0.016(2) 0.011(3) 0.019(3)
O14 0.095(4) 0.037(3) 0.044(3) 0.029(2) 0.014(3) 0.009(3)
C1 0.018(3) 0.018(2) 0.015(2) 0.008(2) 0.0057(19) 0.008(2)
C2 0.018(3) 0.020(3) 0.015(2) 0.006(2) 0.008(2) 0.009(2)
C3 0.020(3) 0.016(2) 0.016(2) 0.009(2) 0.007(2) 0.007(2)
C4 0.047(4) 0.017(3) 0.018(3) 0.004(2) 0.007(2) 0.002(3)
C5 0.046(4) 0.019(3) 0.026(3) 0.012(2) 0.010(3) -0.004(3)
C6 0.027(3) 0.023(3) 0.023(3) 0.015(2) 0.015(2) 0.011(2)
C7 0.033(3) 0.016(3) 0.024(3) 0.011(2) 0.008(2) 0.005(2)
C8 0.025(3) 0.016(2) 0.024(3) 0.012(2) 0.004(2) 0.001(2)
C9 0.038(4) 0.031(3) 0.020(3) 0.018(2) 0.014(2) 0.015(3)
C10 0.019(3) 0.016(2) 0.014(2) 0.007(2) 0.002(2) 0.001(2)
C11 0.015(3) 0.019(2) 0.018(2) 0.010(2) 0.0018(19) 0.004(2)
C12 0.024(3) 0.027(3) 0.023(3) 0.019(2) 0.014(2) 0.015(2)
C13 0.049(4) 0.017(3) 0.021(3) 0.012(2) 0.008(2) 0.004(2)
C14 0.046(4) 0.020(3) 0.021(3) 0.007(2) 0.006(3) 0.009(3)
C15 0.0342(18) 0.0527(19) 0.0416(15) 0.0309(14) 0.0113(14) 0.0075(15)
C16 0.0321(19) 0.0482(19) 0.0408(15) 0.0334(14) 0.0116(14) 0.0086(15)
C17 0.030(2) 0.046(2) 0.0406(16) 0.0333(15) 0.0110(15) 0.0102(17)
C18 0.0390(19) 0.057(2) 0.0422(15) 0.0322(15) 0.0102(15) 0.0047(16)
O15 0.061(2) 0.071(2) 0.0526(19) 0.0427(17) 0.0050(18) -0.0090(19)
O16 0.065(4) 0.063(3) 0.028(2) 0.019(2) 0.009(2) 0.021(3)
O1W 0.075(4) 0.038(3) 0.035(2) 0.021(2) 0.010(2) 0.015(2)

loop_
_atom_type_symbol
_atom_type_description
_atom_type_scat_dispersion_real
_atom_type_scat_dispersion_imag
_atom_type_scat_source
C C 0.0033 0.0016 'International Tables Vol C Tables 4.2.6.8 and 6.1.1.4'
H H 0.0000 0.0000 'International Tables Vol C Tables 4.2.6.8 and 6.1.1.4'
N N 0.0061 0.0033 'International Tables Vol C Tables 4.2.6.8 and 6.1.1.4'
O O 0.0106 0.0060 'International Tables Vol C Tables 4.2.6.8 and 6.1.1.4'
Mo Mo -1.6832 0.6857 'International Tables Vol C Tables 4.2.6.8 and 6.1.1.4'

loop_
_geom_angle_atom_site_label_1
_geom_angle_atom_site_label_2
_geom_angle_atom_site_label_3
_geom_angle
_geom_angle_site_symmetry_1
_geom_angle_site_symmetry_3
O3 Mo1 O2 105.10(16) . .
O3 Mo1 O1 100.88(15) . .
O2 Mo1 O1 102.97(16) . .
O3 Mo1 O4 98.57(15) . .
O2 Mo1 O4 102.72(15) . .
O1 Mo1 O4 142.25(12) . .
O3 Mo1 O5 96.20(13) . .
O2 Mo1 O5 158.69(13) . .
O1 Mo1 O5 73.08(12) . .
O4 Mo1 O5 72.90(13) . .
O3 Mo1 N1 168.95(15) . .
O2 Mo1 N1 84.98(14) . .
O1 Mo1 N1 80.84(13) . .
O4 Mo1 N1 74.37(13) . .
O5 Mo1 N1 73.74(11) . .
O6 Mo2 O7 103.93(17) . .
O6 Mo2 O8 103.61(15) . .
O7 Mo2 O8 99.42(15) . .
O6 Mo2 O5 102.45(16) . .
O7 Mo2 O5 99.01(15) . .
O8 Mo2 O5 143.19(12) . .
O6 Mo2 O4 157.91(15) . .
O7 Mo2 O4 98.14(14) . .
O8 Mo2 O4 73.17(12) . .
O5 Mo2 O4 72.87(12) . .
O6 Mo2 N2 84.71(16) . .
O7 Mo2 N2 171.05(16) . .
O8 Mo2 N2 80.47(13) . .
O5 Mo2 N2 76.53(13) . .
O4 Mo2 N2 73.20(12) . .
O10 Mo3 O9 104.27(17) . .
O10 Mo3 O4 101.60(15) . .
O9 Mo3 O4 100.76(15) . .
O10 Mo3 O1 105.12(16) . 1_655
O9 Mo3 O1 98.08(15) . 1_655
O4 Mo3 O1 142.16(12) . 1_655
O10 Mo3 O8 160.76(14) . .
O9 Mo3 O8 94.90(15) . .
O4 Mo3 O8 72.75(11) . .
O1 Mo3 O8 73.19(12) 1_655 .
O10 Mo3 N4 87.39(15) . .
O9 Mo3 N4 167.95(16) . .
O4 Mo3 N4 79.45(13) . .
O1 Mo3 N4 75.55(13) 1_655 .
O8 Mo3 N4 73.56(12) . .
O12 Mo4 O11 103.61(18) . .
O12 Mo4 O5 102.34(16) . 1_655
O11 Mo4 O5 100.65(15) . 1_655
O12 Mo4 O8 103.65(16) . .
O11 Mo4 O8 97.07(15) . .
O5 Mo4 O8 143.92(12) 1_655 .
O12 Mo4 O1 159.84(15) . 1_655
O11 Mo4 O1 96.55(15) . 1_655
O5 Mo4 O1 73.21(12) 1_655 1_655
O8 Mo4 O1 73.74(13) . 1_655
O12 Mo4 N5 86.57(15) . .
O11 Mo4 N5 168.58(16) . .
O5 Mo4 N5 81.87(13) 1_655 .
O8 Mo4 N5 75.19(13) . .
O1 Mo4 N5 73.39(12) 1_655 .
C1 N1 N2 108.0(4) . .
C1 N1 Mo1 136.0(3) . .
N2 N1 Mo1 115.4(3) . .
C2 N2 N1 107.2(4) . .
C2 N2 Mo2 138.2(3) . .
N1 N2 Mo2 114.2(3) . .
C1 N3 C2 104.5(4) . .
C1 N3 C3 127.0(4) . .
C2 N3 C3 128.5(4) . .
C10 N4 N5 108.1(4) . .
C10 N4 Mo3 134.4(3) . .
N5 N4 Mo3 117.5(3) . .
C11 N5 N4 106.6(4) . .
C11 N5 Mo4 141.3(3) . .
N4 N5 Mo4 112.1(3) . .
C11 N6 C10 106.3(4) . .
C11 N6 C12 128.3(4) . .
C10 N6 C12 125.3(4) . .
Mo1 O1 Mo3 139.35(16) . 1_455
Mo1 O1 Mo4 106.62(14) . 1_455
Mo3 O1 Mo4 105.93(14) 1_455 1_455
Mo3 O4 Mo1 138.00(16) . .
Mo3 O4 Mo2 107.36(13) . .
Mo1 O4 Mo2 106.57(14) . .
Mo4 O5 Mo2 138.18(16) 1_455 .
Mo4 O5 Mo1 107.08(13) 1_455 .
Mo2 O5 Mo1 106.33(14) . .
Mo4 O8 Mo2 139.16(17) . .
Mo4 O8 Mo3 105.88(14) . .
Mo2 O8 Mo3 106.70(13) . .
C9 O14 H1O 119.5 . .
N1 C1 N3 110.0(4) . .
N1 C1 H1 125.0 . .
N3 C1 H1 125.0 . .
N2 C2 N3 110.3(4) . .
N2 C2 H2 124.9 . .
N3 C2 H2 124.9 . .
C8 C3 C4 122.3(4) . .
C8 C3 N3 118.9(4) . .
C4 C3 N3 118.8(4) . .
C5 C4 C3 118.3(5) . .
C5 C4 H4 120.9 . .
C3 C4 H4 120.9 . .
C4 C5 C6 120.3(5) . .
C4 C5 H5 119.9 . .
C6 C5 H5 119.9 . .
C5 C6 C7 121.2(5) . .
C5 C6 C9 123.1(5) . .
C7 C6 C9 115.6(5) . .
C6 C7 C8 118.3(5) . .
C6 C7 H7 120.9 . .
C8 C7 H7 120.9 . .
C3 C8 C7 119.6(4) . .
C3 C8 H8 120.2 . .
C7 C8 H8 120.2 . .
O13 C9 O14 122.7(5) . .
O13 C9 C6 123.4(5) . .
O14 C9 C6 113.8(5) . .
N4 C10 N6 108.8(4) . .
N4 C10 H10 125.6 . .
N6 C10 H10 125.6 . .
N5 C11 N6 110.3(4) . .
N5 C11 H11 124.9 . .
N6 C11 H11 124.9 . .
C13 C12 C17 120.8(5) . .
C13 C12 N6 118.9(4) . .
C17 C12 N6 120.2(5) . .
C12 C13 C14 119.6(5) . .
C12 C13 H13 120.2 . .
C14 C13 H13 120.2 . .
C13 C14 C15 119.9(5) . .
C13 C14 H14 120.1 . .
C15 C14 H14 120.1 . .
C16 C15 C14 120.0(5) . .
C16 C15 C18 124.0(6) . .
C14 C15 C18 116.0(6) . .
C15 C16 C17 121.2(6) . .
C15 C16 H16 119.4 . .
C17 C16 H16 119.4 . .
C16 C17 C12 118.5(6) . .
C16 C17 H17 120.8 . .
C12 C17 H17 120.8 . .
O16 C18 O15 122.3(6) . .
O16 C18 C15 122.1(6) . .
O15 C18 C15 115.4(6) . .
C18 O15 H2O 120.1 . .
H1W O1W H2W 107.9 . .

loop_
_geom_bond_atom_site_label_1
_geom_bond_atom_site_label_2
_geom_bond_distance
_geom_bond_site_symmetry_2
Mo1 O3 1.689(3) .
Mo1 O2 1.694(3) .
Mo1 O1 1.963(3) .
Mo1 O4 1.965(3) .
Mo1 O5 2.269(3) .
Mo1 N1 2.410(4) .
Mo2 O6 1.692(3) .
Mo2 O7 1.696(3) .
Mo2 O8 1.960(3) .
Mo2 O5 1.969(3) .
Mo2 O4 2.267(3) .
Mo2 N2 2.395(4) .
Mo3 O10 1.690(3) .
Mo3 O9 1.699(3) .
Mo3 O4 1.960(3) .
Mo3 O1 1.969(3) 1_655
Mo3 O8 2.285(3) .
Mo3 N4 2.345(4) .
Mo4 O12 1.689(3) .
Mo4 O11 1.699(3) .
Mo4 O5 1.952(3) 1_655
Mo4 O8 1.956(3) .
Mo4 O1 2.271(3) 1_655
Mo4 N5 2.432(4) .
N1 C1 1.291(6) .
N1 N2 1.381(5) .
N2 C2 1.294(6) .
N3 C1 1.365(6) .
N3 C2 1.371(6) .
N3 C3 1.443(6) .
N4 C10 1.322(6) .
N4 N5 1.386(5) .
N5 C11 1.313(6) .
N6 C11 1.355(6) .
N6 C10 1.358(6) .
N6 C12 1.435(6) .
O1 Mo3 1.969(3) 1_455
O1 Mo4 2.271(3) 1_455
O5 Mo4 1.952(3) 1_455
O13 C9 1.187(7) .
O14 C9 1.344(7) .
O14 H1O 0.8499 .
C1 H1 0.9400 .
C2 H2 0.9400 .
C3 C8 1.367(7) .
C3 C4 1.390(7) .
C4 C5 1.377(7) .
C4 H4 0.9400 .
C5 C6 1.387(8) .
C5 H5 0.9400 .
C6 C7 1.388(7) .
C6 C9 1.510(7) .
C7 C8 1.403(7) .
C7 H7 0.9400 .
C8 H8 0.9400 .
C10 H10 0.9400 .
C11 H11 0.9400 .
C12 C13 1.374(8) .
C12 C17 1.388(7) .
C13 C14 1.378(7) .
C13 H13 0.9400 .
C14 C15 1.388(8) .
C14 H14 0.9400 .
C15 C16 1.356(9) .
C15 C18 1.497(9) .
C16 C17 1.383(8) .
C16 H16 0.9400 .
C17 H17 0.9400 .
C18 O16 1.230(8) .
C18 O15 1.321(8) .
O15 H2O 0.8499 .
O1W H1W 0.8508 .
O1W H2W 0.8500 .
